data_4301958
loop_
_publ_author_name
'Ravi Shankar'
'Archana Jain'
'Atul Pratap Singh'
'Gabriele Kociok-K\"ohn'
'Kieran C. Molloy'

_publ_section_title
;
Facile Synthesis of Novel Two- And Three-Dimensional Coordination Polymers
Containing Dialkyltin Phosphonate-Based Tri/Tetra-Nuclear Clusters with
Appended Sulfonate Groups
;
_journal_name_full 'Inorganic Chemistry'
_journal_page_first 3608
_journal_page_last 3616
_journal_paper_doi 10.1021/ic802160a
_journal_volume 48
_journal_year 2009
_chemical_formula_sum 'C24 H68 O20 P4 S2 Sn4'
_chemical_formula_weight 1339.54
_chemical_name_systematic
;
 ?
;
_space_group_IT_number 2
_symmetry_cell_setting triclinic
_symmetry_space_group_name_Hall '-P 1'
_symmetry_space_group_name_H-M 'P -1'
_atom_sites_solution_hydrogens geom
_atom_sites_solution_primary direct
_atom_sites_solution_secondary difmap
_audit_creation_method SHELXL-97
_cell_angle_alpha 77.665(2)
_cell_angle_beta 87.625(2)
_cell_angle_gamma 87.683(2)
_cell_formula_units_Z 1
_cell_length_a 8.3684(3)
_cell_length_b 9.8461(4)
_cell_length_c 14.8985(6)
_cell_measurement_reflns_used 41082
_cell_measurement_temperature 150(2)
_cell_measurement_theta_max 27.485
_cell_measurement_theta_min 2.910
_cell_volume 1197.58(8)
_computing_cell_refinement 'HKL Scalepack (Otwinski & Minor, 1997)'
_computing_data_collection 'Collect (Nonius BV, 1997-2000)'
_computing_data_reduction
;
 DENZO-SCALEPACK Z. Otwinowski and W. Minor, " 
 Processing of X-ray Diffraction Data Collected in Oscillation Mode ", 
 Methods in Enzymology, Volume 276: Macromolecular Crystallography, 
 part A, p.307-326, 1997,C.W. Carter, Jr. & R. M. Sweet, Eds., Academic Press.
;
_computing_molecular_graphics 'ORTEP3 for Windows - Farrugia, L. J. J. Appl. Crystallogr. 1997, 30, 565'
_computing_publication_material
;
 'WinGX publication routines, Farrugia, 
 L. J., J. Appl. Crystallogr., 1999, 32, 837-838
;
_computing_structure_refinement
;
 SHELXL97 -Program for Crystal Structure Analysis (Release 97-2). 
 Sheldrick, G.M., Instit\"ut f\"ur Anorganische Chemie der Universit\"at, 
 Tammanstrasse 4, D-3400 G\"ottingen, Germany, 1998 
;
_computing_structure_solution
; 
 SIR97- Altomare A., Burla M.C., Camalli M., Cascarano G.L., Giacovazzo C. , 
 Guagliardi A., Moliterni A.G.G., Polidori G.,Spagna R. 
 (1999) J. Appl. Cryst. 32, 115-119
;
_diffrn_ambient_temperature 150(2)
_diffrn_measured_fraction_theta_full 0.992
_diffrn_measured_fraction_theta_max 0.992
_diffrn_measurement_device_type 'Nonius Kappa CCD'
_diffrn_measurement_method '316 1.7 degree images with \v scans'
_diffrn_radiation_monochromator graphite
_diffrn_radiation_source 'fine-focus sealed tube'
_diffrn_radiation_type MoK\a
_diffrn_radiation_wavelength 0.71073
_diffrn_reflns_av_R_equivalents 0.0509
_diffrn_reflns_av_sigmaI/netI 0.0465
_diffrn_reflns_limit_h_max 10
_diffrn_reflns_limit_h_min -10
_diffrn_reflns_limit_k_max 12
_diffrn_reflns_limit_k_min -12
_diffrn_reflns_limit_l_max 19
_diffrn_reflns_limit_l_min -19
_diffrn_reflns_number 17888
_diffrn_reflns_theta_full 27.55
_diffrn_reflns_theta_max 27.55
_diffrn_reflns_theta_min 3.86
_diffrn_standards_decay_% 0
_diffrn_standards_number 0
_exptl_absorpt_coefficient_mu 2.347
_exptl_absorpt_correction_T_max 0.7991
_exptl_absorpt_correction_T_min 0.6262
_exptl_absorpt_correction_type multi-scan
_exptl_absorpt_process_details
;
multi-scan from symmetry-related measurements 
 Sortav (Blessing 1995)
;
_exptl_crystal_colour colourless
_exptl_crystal_density_diffrn 1.857
_exptl_crystal_density_method 'not measured'
_exptl_crystal_description block
_exptl_crystal_F_000 664
_exptl_crystal_size_max 0.22
_exptl_crystal_size_mid 0.15
_exptl_crystal_size_min 0.10
_refine_diff_density_max 1.229
_refine_diff_density_min -1.296
_refine_diff_density_rms 0.135
_refine_ls_extinction_method none
_refine_ls_goodness_of_fit_ref 1.150
_refine_ls_hydrogen_treatment mixed
_refine_ls_matrix_type full
_refine_ls_number_parameters 263
_refine_ls_number_reflns 5499
_refine_ls_number_restraints 0
_refine_ls_restrained_S_all 1.150
_refine_ls_R_factor_all 0.0383
_refine_ls_R_factor_gt 0.0318
_refine_ls_shift/su_max 0.001
_refine_ls_shift/su_mean 0.000
_refine_ls_structure_factor_coef Fsqd
_refine_ls_weighting_details 'calc w=1/[\s^2^(Fo^2^)+(0.0221P)^2^+1.4320P] where P=(Fo^2^+2Fc^2^)/3'
_refine_ls_weighting_scheme calc
_refine_ls_wR_factor_gt 0.0754
_refine_ls_wR_factor_ref 0.0795
_reflns_number_gt 4861
_reflns_number_total 5499
_reflns_threshold_expression >2sigma(I)
_cod_data_source_file ic802160a_si_001_1.cif
_cod_data_source_block compound1
_cod_database_code 4301958

loop_
_symmetry_equiv_pos_as_xyz
'x, y, z'
'-x, -y, -z'

loop_
_atom_site_label
_atom_site_type_symbol
_atom_site_fract_x
_atom_site_fract_y
_atom_site_fract_z
_atom_site_U_iso_or_equiv
_atom_site_adp_type
_atom_site_occupancy
_atom_site_symmetry_multiplicity
_atom_site_calc_flag
_atom_site_refinement_flags
_atom_site_disorder_assembly
_atom_site_disorder_group
Sn1 Sn 0.47865(2) 0.26984(2) 0.984865(14) 0.01874(7) Uani 1 1 d . . .
Sn2 Sn 0.43145(2) 0.10919(2) 1.334660(14) 0.01865(7) Uani 1 1 d . . .
S1 S 0.55235(11) -0.24480(8) 1.45621(6) 0.02738(18) Uani 1 1 d . . .
P1 P 0.38126(10) -0.01572(8) 1.14278(6) 0.01874(16) Uani 1 1 d . . .
P2 P 0.30002(10) 0.39848(8) 1.16429(6) 0.01953(16) Uani 1 1 d . . .
O1 O 0.3517(3) 0.1233(2) 1.07450(16) 0.0231(5) Uani 1 1 d . . .
O2 O 0.4640(3) 0.0066(2) 1.22798(16) 0.0238(5) Uani 1 1 d . . .
O3 O 0.4789(3) -0.1194(2) 1.10036(17) 0.0240(5) Uani 1 1 d . . .
O4 O 0.4185(3) 0.4034(2) 1.08433(16) 0.0240(5) Uani 1 1 d . . .
O5 O 0.3248(3) 0.2820(2) 1.24724(16) 0.0252(5) Uani 1 1 d . . .
O6 O 0.3084(3) 0.5420(2) 1.19223(19) 0.0291(6) Uani 1 1 d . . .
H6 H 0.285(7) 0.540(6) 1.242(4) 0.07(2) Uiso 1 1 d . . .
O7 O 0.5591(3) -0.0946(3) 1.42278(18) 0.0316(6) Uani 1 1 d . . .
O8 O 0.6168(3) -0.2827(3) 1.54876(17) 0.0325(6) Uani 1 1 d . . .
O9 O 0.3943(4) -0.2970(3) 1.4513(2) 0.0444(7) Uani 1 1 d . . .
C1 C 0.2998(4) 0.3668(3) 0.8939(2) 0.0235(7) Uani 1 1 d . . .
H1A H 0.2506 0.4462 0.9173 0.028 Uiso 1 1 calc R . .
H1B H 0.3510 0.4044 0.8331 0.028 Uiso 1 1 calc R . .
C2 C 0.1685(4) 0.2707(4) 0.8818(3) 0.0311(8) Uani 1 1 d . . .
H2A H 0.2145 0.1961 0.8536 0.047 Uiso 1 1 calc R . .
H2B H 0.0870 0.3237 0.8421 0.047 Uiso 1 1 calc R . .
H2C H 0.1194 0.2303 0.9420 0.047 Uiso 1 1 calc R . .
C3 C 0.7238(4) 0.2643(3) 1.0176(2) 0.0246(7) Uani 1 1 d . . .
H3A H 0.7889 0.2871 0.9597 0.030 Uiso 1 1 calc R . .
H3B H 0.7404 0.3372 1.0526 0.030 Uiso 1 1 calc R . .
C4 C 0.7844(4) 0.1239(4) 1.0738(3) 0.0279(7) Uani 1 1 d . . .
H4A H 0.7282 0.1046 1.1340 0.042 Uiso 1 1 calc R . .
H4B H 0.8996 0.1273 1.0823 0.042 Uiso 1 1 calc R . .
H4C H 0.7642 0.0502 1.0411 0.042 Uiso 1 1 calc R . .
C5 C 0.6659(4) 0.1806(3) 1.3364(2) 0.0253(7) Uani 1 1 d . . .
H5A H 0.6963 0.1686 1.4012 0.030 Uiso 1 1 calc R . .
H5B H 0.7401 0.1211 1.3070 0.030 Uiso 1 1 calc R . .
C6 C 0.6888(5) 0.3312(4) 1.2886(3) 0.0344(8) Uani 1 1 d . . .
H6A H 0.6664 0.3433 1.2232 0.052 Uiso 1 1 calc R . .
H6B H 0.7994 0.3560 1.2949 0.052 Uiso 1 1 calc R . .
H6C H 0.6154 0.3915 1.3166 0.052 Uiso 1 1 calc R . .
C7 C 0.2174(4) 0.0303(4) 1.4029(2) 0.0262(7) Uani 1 1 d . . .
H7A H 0.1978 -0.0599 1.3868 0.031 Uiso 1 1 calc R . .
H7B H 0.2324 0.0123 1.4700 0.031 Uiso 1 1 calc R . .
C8 C 0.0694(5) 0.1252(5) 1.3807(3) 0.0384(9) Uani 1 1 d . . .
H8A H 0.0876 0.2156 1.3955 0.058 Uiso 1 1 calc R . .
H8B H -0.0229 0.0828 1.4173 0.058 Uiso 1 1 calc R . .
H8C H 0.0482 0.1383 1.3152 0.058 Uiso 1 1 calc R . .
C9 C 0.1873(4) -0.0801(4) 1.1771(3) 0.0282(7) Uani 1 1 d . . .
H9A H 0.1321 -0.0937 1.1231 0.042 Uiso 1 1 calc R . .
H9B H 0.1256 -0.0130 1.2058 0.042 Uiso 1 1 calc R . .
H9C H 0.1975 -0.1690 1.2214 0.042 Uiso 1 1 calc R . .
C10 C 0.1020(4) 0.3874(4) 1.1271(3) 0.0307(8) Uani 1 1 d . . .
H10A H 0.0915 0.2984 1.1088 0.046 Uiso 1 1 calc R . .
H10B H 0.0808 0.4639 1.0746 0.046 Uiso 1 1 calc R . .
H10C H 0.0249 0.3937 1.1775 0.046 Uiso 1 1 calc R . .
C11 C 0.6831(6) -0.3223(5) 1.3844(3) 0.0491(11) Uani 1 1 d . . .
H11A H 0.6821 -0.4246 1.4057 0.059 Uiso 1 1 calc R . .
H11B H 0.6437 -0.2990 1.3210 0.059 Uiso 1 1 calc R . .
C12 C 0.8541(7) -0.2752(7) 1.3830(4) 0.0713(17) Uani 1 1 d . . .
H12A H 0.8562 -0.1739 1.3617 0.107 Uiso 1 1 calc R . .
H12B H 0.9210 -0.3199 1.3414 0.107 Uiso 1 1 calc R . .
H12C H 0.8955 -0.3013 1.4452 0.107 Uiso 1 1 calc R . .
O10 O 0.2419(4) 0.5323(3) 1.36220(19) 0.0339(6) Uani 1 1 d . . .
H10 H 0.281(7) 0.592(7) 1.379(4) 0.066(19) Uiso 1 1 d . . .
H20 H 0.283(9) 0.449(9) 1.384(5) 0.11(3) Uiso 1 1 d . . .

loop_
_atom_site_aniso_label
_atom_site_aniso_U_11
_atom_site_aniso_U_22
_atom_site_aniso_U_33
_atom_site_aniso_U_23
_atom_site_aniso_U_13
_atom_site_aniso_U_12
Sn1 0.02323(12) 0.01549(11) 0.01765(12) -0.00386(8) -0.00124(8) 0.00010(8)
Sn2 0.02223(12) 0.01680(11) 0.01659(12) -0.00271(8) -0.00089(8) -0.00109(8)
S1 0.0383(5) 0.0213(4) 0.0236(4) -0.0074(3) -0.0017(3) 0.0017(3)
P1 0.0238(4) 0.0149(3) 0.0177(4) -0.0037(3) -0.0003(3) -0.0012(3)
P2 0.0243(4) 0.0158(4) 0.0182(4) -0.0032(3) -0.0007(3) 0.0005(3)
O1 0.0300(12) 0.0168(10) 0.0211(12) -0.0013(9) 0.0011(9) -0.0008(9)
O2 0.0279(12) 0.0244(11) 0.0210(12) -0.0091(9) -0.0021(9) 0.0013(9)
O3 0.0286(12) 0.0210(11) 0.0239(12) -0.0087(9) 0.0003(9) 0.0018(9)
O4 0.0283(12) 0.0213(11) 0.0234(12) -0.0070(9) 0.0034(9) -0.0040(9)
O5 0.0333(13) 0.0206(11) 0.0206(12) -0.0022(9) -0.0027(10) 0.0019(9)
O6 0.0460(16) 0.0175(11) 0.0247(13) -0.0076(10) 0.0021(11) 0.0010(10)
O7 0.0379(14) 0.0241(12) 0.0312(14) -0.0015(10) -0.0078(11) 0.0015(10)
O8 0.0473(16) 0.0255(12) 0.0227(13) -0.0017(10) -0.0019(11) 0.0062(11)
O9 0.0509(18) 0.0390(15) 0.0483(18) -0.0182(14) -0.0042(14) -0.0097(13)
C1 0.0303(17) 0.0142(13) 0.0264(17) -0.0039(12) -0.0060(13) -0.0013(12)
C2 0.0326(19) 0.0253(17) 0.036(2) -0.0061(15) -0.0119(16) -0.0013(14)
C3 0.0281(17) 0.0192(15) 0.0272(17) -0.0062(13) -0.0020(13) -0.0009(12)
C4 0.0266(17) 0.0247(16) 0.0298(18) 0.0007(14) -0.0051(14) 0.0002(13)
C5 0.0250(16) 0.0249(16) 0.0256(17) -0.0040(13) -0.0016(13) -0.0035(13)
C6 0.0329(19) 0.0288(18) 0.040(2) -0.0027(16) -0.0003(16) -0.0111(15)
C7 0.0237(16) 0.0286(17) 0.0233(17) 0.0008(13) 0.0021(13) -0.0016(13)
C8 0.0260(18) 0.052(2) 0.034(2) -0.0026(18) 0.0029(15) 0.0038(16)
C9 0.0296(17) 0.0258(16) 0.0291(18) -0.0060(14) 0.0014(14) -0.0036(13)
C10 0.0269(17) 0.0333(18) 0.0294(19) -0.0010(15) -0.0025(14) 0.0003(14)
C11 0.060(3) 0.052(3) 0.040(2) -0.025(2) -0.001(2) 0.014(2)
C12 0.054(3) 0.107(5) 0.057(3) -0.033(3) 0.011(3) 0.022(3)
O10 0.0497(17) 0.0259(13) 0.0279(14) -0.0103(11) -0.0047(12) 0.0042(12)

loop_
_atom_type_symbol
_atom_type_description
_atom_type_scat_dispersion_real
_atom_type_scat_dispersion_imag
_atom_type_scat_source
C C 0.0033 0.0016 'International Tables Vol C Tables 4.2.6.8 and 6.1.1.4'
H H 0.0000 0.0000 'International Tables Vol C Tables 4.2.6.8 and 6.1.1.4'
O O 0.0106 0.0060 'International Tables Vol C Tables 4.2.6.8 and 6.1.1.4'
S S 0.1246 0.1234 'International Tables Vol C Tables 4.2.6.8 and 6.1.1.4'
P P 0.1023 0.0942 'International Tables Vol C Tables 4.2.6.8 and 6.1.1.4'
Sn Sn -0.6537 1.4246 'International Tables Vol C Tables 4.2.6.8 and 6.1.1.4'

loop_
_geom_angle_atom_site_label_1
_geom_angle_atom_site_label_2
_geom_angle_atom_site_label_3
_geom_angle
_geom_angle_site_symmetry_1
_geom_angle_site_symmetry_3
_geom_angle_publ_flag
O1 Sn1 C1 101.76(11) . . ?
O1 Sn1 C3 112.22(11) . . ?
C1 Sn1 C3 146.03(13) . . ?
O1 Sn1 O3 88.02(9) . 2_657 ?
C1 Sn1 O3 88.67(11) . 2_657 ?
C3 Sn1 O3 92.15(11) . 2_657 ?
O1 Sn1 O4 84.75(9) . . ?
C1 Sn1 O4 92.94(11) . . ?
C3 Sn1 O4 90.45(11) . . ?
O3 Sn1 O4 172.77(9) 2_657 . ?
O2 Sn2 O5 91.17(9) . . ?
O2 Sn2 C5 98.76(12) . . ?
O5 Sn2 C5 100.00(11) . . ?
O2 Sn2 C7 104.38(12) . . ?
O5 Sn2 C7 96.43(11) . . ?
C5 Sn2 C7 151.23(14) . . ?
O2 Sn2 O7 84.10(9) . . ?
O5 Sn2 O7 175.19(9) . . ?
C5 Sn2 O7 79.91(11) . . ?
C7 Sn2 O7 85.64(11) . . ?
O2 Sn2 O8 170.18(8) . 2_658 ?
O5 Sn2 O8 79.52(8) . 2_658 ?
C5 Sn2 O8 79.98(11) . 2_658 ?
C7 Sn2 O8 79.99(12) . 2_658 ?
O7 Sn2 O8 105.16(8) . 2_658 ?
O9 S1 O7 112.84(17) . . ?
O9 S1 O8 113.13(18) . . ?
O7 S1 O8 109.32(15) . . ?
O9 S1 C11 107.7(2) . . ?
O7 S1 C11 107.0(2) . . ?
O8 S1 C11 106.5(2) . . ?
O3 P1 O2 109.33(13) . . ?
O3 P1 O1 112.61(14) . . ?
O2 P1 O1 111.00(13) . . ?
O3 P1 C9 110.08(16) . . ?
O2 P1 C9 108.48(16) . . ?
O1 P1 C9 105.21(15) . . ?
O5 P2 O4 116.58(14) . . ?
O5 P2 O6 109.96(14) . . ?
O4 P2 O6 105.81(14) . . ?
O5 P2 C10 107.48(16) . . ?
O4 P2 C10 109.85(16) . . ?
O6 P2 C10 106.77(17) . . ?
P1 O1 Sn1 139.15(15) . . ?
P1 O2 Sn2 141.15(14) . . ?
P1 O3 Sn1 155.70(15) . 2_657 ?
P2 O4 Sn1 135.42(14) . . ?
P2 O5 Sn2 159.82(16) . . ?
P2 O6 H6 114(5) . . ?
S1 O7 Sn2 146.07(16) . . ?
C2 C1 Sn1 114.0(2) . . ?
C2 C1 H1A 108.7 . . ?
Sn1 C1 H1A 108.7 . . ?
C2 C1 H1B 108.7 . . ?
Sn1 C1 H1B 108.7 . . ?
H1A C1 H1B 107.6 . . ?
C1 C2 H2A 109.5 . . ?
C1 C2 H2B 109.5 . . ?
H2A C2 H2B 109.5 . . ?
C1 C2 H2C 109.5 . . ?
H2A C2 H2C 109.5 . . ?
H2B C2 H2C 109.5 . . ?
C4 C3 Sn1 114.2(2) . . ?
C4 C3 H3A 108.7 . . ?
Sn1 C3 H3A 108.7 . . ?
C4 C3 H3B 108.7 . . ?
Sn1 C3 H3B 108.7 . . ?
H3A C3 H3B 107.6 . . ?
C3 C4 H4A 109.5 . . ?
C3 C4 H4B 109.5 . . ?
H4A C4 H4B 109.5 . . ?
C3 C4 H4C 109.5 . . ?
H4A C4 H4C 109.5 . . ?
H4B C4 H4C 109.5 . . ?
C6 C5 Sn2 115.2(2) . . ?
C6 C5 H5A 108.5 . . ?
Sn2 C5 H5A 108.5 . . ?
C6 C5 H5B 108.5 . . ?
Sn2 C5 H5B 108.5 . . ?
H5A C5 H5B 107.5 . . ?
C5 C6 H6A 109.5 . . ?
C5 C6 H6B 109.5 . . ?
H6A C6 H6B 109.5 . . ?
C5 C6 H6C 109.5 . . ?
H6A C6 H6C 109.5 . . ?
H6B C6 H6C 109.5 . . ?
C8 C7 Sn2 114.9(2) . . ?
C8 C7 H7A 108.5 . . ?
Sn2 C7 H7A 108.5 . . ?
C8 C7 H7B 108.5 . . ?
Sn2 C7 H7B 108.5 . . ?
H7A C7 H7B 107.5 . . ?
C7 C8 H8A 109.5 . . ?
C7 C8 H8B 109.5 . . ?
H8A C8 H8B 109.5 . . ?
C7 C8 H8C 109.5 . . ?
H8A C8 H8C 109.5 . . ?
H8B C8 H8C 109.5 . . ?
P1 C9 H9A 109.5 . . ?
P1 C9 H9B 109.5 . . ?
H9A C9 H9B 109.5 . . ?
P1 C9 H9C 109.5 . . ?
H9A C9 H9C 109.5 . . ?
H9B C9 H9C 109.5 . . ?
P2 C10 H10A 109.5 . . ?
P2 C10 H10B 109.5 . . ?
H10A C10 H10B 109.5 . . ?
P2 C10 H10C 109.5 . . ?
H10A C10 H10C 109.5 . . ?
H10B C10 H10C 109.5 . . ?
C12 C11 S1 112.9(3) . . ?
C12 C11 H11A 109.0 . . ?
S1 C11 H11A 109.0 . . ?
C12 C11 H11B 109.0 . . ?
S1 C11 H11B 109.0 . . ?
H11A C11 H11B 107.8 . . ?
C11 C12 H12A 109.5 . . ?
C11 C12 H12B 109.5 . . ?
H12A C12 H12B 109.5 . . ?
C11 C12 H12C 109.5 . . ?
H12A C12 H12C 109.5 . . ?
H12B C12 H12C 109.5 . . ?
H10 O10 H20 115(6) . . ?

loop_
_geom_bond_atom_site_label_1
_geom_bond_atom_site_label_2
_geom_bond_distance
_geom_bond_site_symmetry_2
_geom_bond_publ_flag
Sn1 O1 2.044(2) . ?
Sn1 C1 2.118(3) . ?
Sn1 C3 2.124(3) . ?
Sn1 O3 2.158(2) 2_657 ?
Sn1 O4 2.212(2) . ?
Sn2 O2 2.061(2) . ?
Sn2 O5 2.101(2) . ?
Sn2 C5 2.114(3) . ?
Sn2 C7 2.114(3) . ?
Sn2 O7 2.389(2) . ?
Sn2 O8 2.693(3) 2_658 ?
S1 O9 1.448(3) . ?
S1 O7 1.459(3) . ?
S1 O8 1.469(3) . ?
S1 C11 1.763(4) . ?
P1 O3 1.508(2) . ?
P1 O2 1.531(2) . ?
P1 O1 1.539(2) . ?
P1 C9 1.782(4) . ?
P2 O5 1.511(2) . ?
P2 O4 1.512(2) . ?
P2 O6 1.561(3) . ?
P2 C10 1.784(4) . ?
O3 Sn1 2.158(2) 2_657 ?
O6 H6 0.75(6) . ?
C1 C2 1.519(5) . ?
C1 H1A 0.9900 . ?
C1 H1B 0.9900 . ?
C2 H2A 0.9800 . ?
C2 H2B 0.9800 . ?
C2 H2C 0.9800 . ?
C3 C4 1.534(4) . ?
C3 H3A 0.9900 . ?
C3 H3B 0.9900 . ?
C4 H4A 0.9800 . ?
C4 H4B 0.9800 . ?
C4 H4C 0.9800 . ?
C5 C6 1.518(5) . ?
C5 H5A 0.9900 . ?
C5 H5B 0.9900 . ?
C6 H6A 0.9800 . ?
C6 H6B 0.9800 . ?
C6 H6C 0.9800 . ?
C7 C8 1.524(5) . ?
C7 H7A 0.9900 . ?
C7 H7B 0.9900 . ?
C8 H8A 0.9800 . ?
C8 H8B 0.9800 . ?
C8 H8C 0.9800 . ?
C9 H9A 0.9800 . ?
C9 H9B 0.9800 . ?
C9 H9C 0.9800 . ?
C10 H10A 0.9800 . ?
C10 H10B 0.9800 . ?
C10 H10C 0.9800 . ?
C11 C12 1.520(8) . ?
C11 H11A 0.9900 . ?
C11 H11B 0.9900 . ?
C12 H12A 0.9800 . ?
C12 H12B 0.9800 . ?
C12 H12C 0.9800 . ?
O10 H10 0.78(7) . ?
O10 H20 0.88(8) . ?
